data_7029993
loop_
_publ_author_name
'Mart\'inez-Calvo, Miguel'
'Romero, Mar\'ia J'
'Pedrido, Rosa'
'Gonz\'alez-Noya, Ana M'
'Zaragoza, Guillermo'
'Bermejo, Manuel R.'

_publ_section_title
;
 Metal self-recognition: a pathway to control the formation of dihelicates
 and mesocates.
;
_journal_issue 43
_journal_name_full 'Dalton transactions (Cambridge, England : 2003)'
_journal_page_first 13395
_journal_page_last 13404
_journal_paper_doi 10.1039/c2dt31770b
_journal_volume 41
_journal_year 2012
_chemical_compound_source 'synthesis as described'
_chemical_formula_moiety 'C32 H44 N12 S4 Zn2'
_chemical_formula_sum 'C32 H44 N12 S4 Zn2'
_chemical_formula_weight 855.85
_chemical_name_systematic
;
?
;
_space_group_IT_number 14
_symmetry_cell_setting monoclinic
_symmetry_Int_Tables_number 14
_symmetry_space_group_name_Hall '-P 2yn'
_symmetry_space_group_name_H-M 'P 1 21/n 1'
_atom_sites_solution_hydrogens geom
_atom_sites_solution_primary direct
_atom_sites_solution_secondary difmap
_audit_conform_dict_location ftp://ftp.iucr.org/pub/cif_core.dic
_audit_conform_dict_name cif_core.dic
_audit_conform_dict_version 2.4
_audit_creation_date 2012-07-11T10:17:26-00:00
_audit_creation_method 'WinGX routine CIF_UPDATE'
_cell_angle_alpha 90
_cell_angle_beta 90.6800(10)
_cell_angle_gamma 90
_cell_formula_units_Z 2
_cell_length_a 10.6969(4)
_cell_length_b 14.6726(5)
_cell_length_c 11.8716(4)
_cell_measurement_reflns_used 2000
_cell_measurement_temperature 100(2)
_cell_measurement_theta_max 26.55
_cell_measurement_theta_min 2.36
_cell_measurement_wavelength 0.71073
_cell_volume 1863.13(11)
_computing_cell_refinement 'APPEX2 (BRUKER AXS, 2005)'
_computing_data_collection 'APPEX2 (BRUKER AXS, 2005)'
_computing_data_reduction 'APPEX2 (BRUKER AXS, 2005)'
_computing_molecular_graphics 'Ortep-3 for Windows (Farrugia, 1997)'
_computing_publication_material 'WinGX publication routines (Farrugia, 1999)'
_computing_structure_refinement 'SHELXL-97 (Sheldrick, 2008)'
_computing_structure_solution 'SIR97 (Giacovazzo et al, 1997)'
_diffrn_ambient_temperature 100(2)
_diffrn_measured_fraction_theta_full 0.997
_diffrn_measured_fraction_theta_max 0.997
_diffrn_measurement_device 'four-circle diffractometer'
_diffrn_measurement_device_type 'BRUKER APPEX-II CCD'
_diffrn_measurement_method 'omega and phi scans'
_diffrn_radiation_monochromator graphite
_diffrn_radiation_probe x-ray
_diffrn_radiation_source 'fine-focus sealed tube'
_diffrn_radiation_type MoK\a
_diffrn_radiation_wavelength 0.7107
_diffrn_reflns_av_R_equivalents 0.0658
_diffrn_reflns_av_unetI/netI 0.0441
_diffrn_reflns_limit_h_max 14
_diffrn_reflns_limit_h_min -14
_diffrn_reflns_limit_k_max 19
_diffrn_reflns_limit_k_min 0
_diffrn_reflns_limit_l_max 15
_diffrn_reflns_limit_l_min 0
_diffrn_reflns_number 31071
_diffrn_reflns_theta_full 28.3
_diffrn_reflns_theta_max 28.3
_diffrn_reflns_theta_min 2.21
_exptl_absorpt_coefficient_mu 1.554
_exptl_absorpt_correction_T_max 0.93
_exptl_absorpt_correction_T_min 0.869
_exptl_absorpt_correction_type multi-scan
_exptl_absorpt_process_details 'BRUKER SADABS'
_exptl_crystal_colour Colourless
_exptl_crystal_density_diffrn 1.525
_exptl_crystal_density_method 'not measured'
_exptl_crystal_description prism
_exptl_crystal_F_000 888
_exptl_crystal_size_max 0.1
_exptl_crystal_size_mid 0.08
_exptl_crystal_size_min 0.05
_refine_diff_density_max 0.608
_refine_diff_density_min -0.341
_refine_diff_density_rms 0.075
_refine_ls_extinction_method none
_refine_ls_goodness_of_fit_ref 1.047
_refine_ls_hydrogen_treatment mixed
_refine_ls_matrix_type full
_refine_ls_number_parameters 255
_refine_ls_number_reflns 4617
_refine_ls_number_restraints 3
_refine_ls_restrained_S_all 1.048
_refine_ls_R_factor_all 0.0543
_refine_ls_R_factor_gt 0.0352
_refine_ls_shift/su_max 0.002
_refine_ls_shift/su_mean 0
_refine_ls_structure_factor_coef Fsqd
_refine_ls_weighting_details 'calc w=1/[\s^2^(Fo^2^)+(0.0308P)^2^+0.4421P] where P=(Fo^2^+2Fc^2^)/3'
_refine_ls_weighting_scheme calc
_refine_ls_wR_factor_gt 0.0696
_refine_ls_wR_factor_ref 0.0743
_reflns_number_gt 3558
_reflns_number_total 4617
_reflns_threshold_expression >2\s(I)
_cod_data_source_file c2dt31770b.txt
_cod_data_source_block 9ZnLEt
_cod_depositor_comments
;
The following automatic conversions were performed:
'_diffrn_radiation_monochromador' tag replaced with
'_diffrn_radiation_monochromator'.

Automatic conversion script
Id: cif_correct_tags 1440 2010-10-19 06:21:57Z saulius 
;
_cod_database_code 7029993

loop_
_symmetry_equiv_pos_as_xyz
'x, y, z'
'-x+1/2, y+1/2, -z+1/2'
'-x, -y, -z'
'x-1/2, -y-1/2, z-1/2'

loop_
_atom_site_label
_atom_site_type_symbol
_atom_site_fract_x
_atom_site_fract_y
_atom_site_fract_z
_atom_site_U_iso_or_equiv
_atom_site_adp_type
_atom_site_occupancy
_atom_site_symmetry_multiplicity
_atom_site_calc_flag
_atom_site_refinement_flags
_atom_site_disorder_group
Zn1 Zn 0.52693(4) 0.37707(3) -0.25263(5) 0.01288(10) Uani 0.910(2) 1 d P 1
C1 C 0.9634(2) 0.38851(15) -0.56972(19) 0.0210(5) Uani 1 1 d . .
H1A H 0.9614 0.3371 -0.6197 0.032 Uiso 1 1 calc R .
H1B H 1.0337 0.4264 -0.5873 0.032 Uiso 1 1 calc R .
H1C H 0.8877 0.423 -0.5786 0.032 Uiso 1 1 calc R .
C2 C 0.97536(19) 0.35530(14) -0.44852(18) 0.0162(4) Uani 1 1 d . .
H2A H 1.0502 0.3183 -0.4413 0.019 Uiso 1 1 calc R .
H2B H 0.9856 0.4077 -0.3994 0.019 Uiso 1 1 calc R .
N1 N 0.86873(17) 0.30219(12) -0.41064(16) 0.0166(4) Uani 1 1 d . .
C3 C 0.76158(19) 0.33997(14) -0.37535(17) 0.0147(4) Uani 1 1 d . .
S1 S 0.64430(5) 0.26277(4) -0.33337(5) 0.01834(13) Uani 1 1 d . .
N2 N 0.75516(16) 0.42980(12) -0.37624(15) 0.0142(4) Uani 1 1 d . .
N3 N 0.64627(16) 0.46519(12) -0.33092(15) 0.0142(4) Uani 1 1 d . .
C4 C 0.6951(2) 0.60619(15) -0.4345(2) 0.0237(5) Uani 1 1 d . .
H4A H 0.7565 0.6406 -0.3929 0.035 Uiso 1 1 calc R .
H4B H 0.6402 0.6472 -0.4742 0.035 Uiso 1 1 calc R .
H4C H 0.7362 0.5673 -0.4874 0.035 Uiso 1 1 calc R .
C5 C 0.62087(19) 0.54942(14) -0.35494(18) 0.0152(4) Uani 1 1 d . .
C6 C 0.51480(19) 0.59185(13) -0.29540(19) 0.0148(4) Uani 1 1 d . .
C7 C 0.4210(2) 0.63778(14) -0.35556(19) 0.0176(5) Uani 1 1 d . .
H7 H 0.4259 0.644 -0.4333 0.021 Uiso 1 1 calc R .
C8 C 0.32080(19) 0.67374(14) -0.29810(19) 0.0175(5) Uani 1 1 d . .
H8 H 0.257 0.7031 -0.3377 0.021 Uiso 1 1 calc R .
C9 C 0.3145(2) 0.66637(14) -0.18184(19) 0.0164(4) Uani 1 1 d . .
H10 H 0.2454 0.6897 -0.1448 0.02 Uiso 1 1 calc R .
C10 C 0.40994(19) 0.62461(14) -0.11934(18) 0.0147(4) Uani 1 1 d . .
C11 C 0.50999(19) 0.58686(13) -0.17879(18) 0.0142(4) Uani 1 1 d . .
H11 H 0.5743 0.558 -0.1393 0.017 Uiso 1 1 calc R .
C12 C 0.2697(2) 0.61729(16) 0.05321(19) 0.0211(5) Uani 1 1 d . .
H12A H 0.2743 0.5994 0.1309 0.032 Uiso 1 1 calc R .
H12B H 0.2202 0.5739 0.0117 0.032 Uiso 1 1 calc R .
H12C H 0.2319 0.6765 0.0473 0.032 Uiso 1 1 calc R .
C13 C 0.3993(2) 0.62059(14) 0.00560(19) 0.0174(4) Uani 1 1 d . .
S2 S 0.68410(6) 0.60380(4) 0.26223(8) 0.01485(17) Uani 0.910(2) 1 d P 1
C14 C 0.6999(2) 0.61441(15) 0.1171(2) 0.0128(5) Uani 0.910(2) 1 d P 1
N6 N 0.8165(2) 0.6155(2) 0.07463(18) 0.0166(5) Uani 0.910(2) 1 d PD 1
C15 C 0.9322(2) 0.61067(15) 0.13912(19) 0.0200(5) Uani 1 1 d D .
H15A H 0.9218 0.6432 0.2095 0.024 Uiso 1 1 calc R 1
H15B H 0.9977 0.641 0.0974 0.024 Uiso 1 1 calc R 1
C16 C 0.9728(2) 0.51370(16) 0.16461(19) 0.0223(5) Uani 1 1 d . .
H16A H 0.9103 0.4841 0.2089 0.033 Uiso 1 1 calc R .
H16B H 1.0507 0.5146 0.2057 0.033 Uiso 1 1 calc R .
H16C H 0.9833 0.481 0.0953 0.033 Uiso 1 1 calc R .
N4 N 0.48933(17) 0.61926(12) 0.07941(17) 0.0129(4) Uani 0.910(2) 1 d P 1
N5 N 0.61068(19) 0.62286(13) 0.03919(17) 0.0139(4) Uani 0.910(2) 1 d P 1
Zn1C Zn 0.5154(5) 0.3694(3) -0.2884(5) 0.01288(10) Uani 0.090(2) 1 d P 2
S2B S 0.7048(7) 0.6080(5) 0.3120(8) 0.01485(17) Uani 0.090(2) 1 d P 2
C14B C 0.688(2) 0.6129(17) 0.171(2) 0.0128(5) Uani 0.090(2) 1 d PD 2
N4B N 0.548(2) 0.6236(14) 0.0262(19) 0.0129(4) Uani 0.090(2) 1 d P 2
N5B N 0.5624(18) 0.6248(13) 0.1349(17) 0.0139(4) Uani 0.090(2) 1 d P 2
N6B N 0.7865(16) 0.614(3) 0.102(2) 0.0166(5) Uani 0.090(2) 1 d PD 2
H66N H 0.7704 0.616 0.0306 0.02 Uiso 0.090(2) 1 calc PR 2
H1N H 0.873(2) 0.2454(17) -0.419(2) 0.02 Uiso 1 1 d . .
H6N H 0.823(2) 0.6313(17) 0.0081(15) 0.02 Uiso 0.910(2) 1 d PD 1

loop_
_atom_site_aniso_label
_atom_site_aniso_U_11
_atom_site_aniso_U_22
_atom_site_aniso_U_33
_atom_site_aniso_U_23
_atom_site_aniso_U_13
_atom_site_aniso_U_12
Zn1 0.01317(14) 0.01296(14) 0.0126(2) -0.00077(16) 0.00323(15) -0.00114(11)
C1 0.0167(11) 0.0251(12) 0.0214(12) 0.0012(9) 0.0027(9) -0.0003(9)
C2 0.0136(10) 0.0145(10) 0.0206(12) 0.0008(8) 0.0026(9) 0.0023(8)
N1 0.0170(9) 0.0104(9) 0.0224(10) 0.0003(8) 0.0048(8) 0.0014(7)
C3 0.0168(10) 0.0154(10) 0.0119(10) 0.0014(8) 0.0019(9) 0.0008(8)
S1 0.0204(3) 0.0120(3) 0.0228(3) -0.0006(2) 0.0078(2) -0.0015(2)
N2 0.0135(8) 0.0129(9) 0.0163(9) 0.0011(7) 0.0024(7) 0.0009(7)
N3 0.0123(8) 0.0159(9) 0.0143(9) -0.0013(7) 0.0022(7) -0.0011(7)
C4 0.0199(11) 0.0178(12) 0.0334(14) 0.0082(10) 0.0080(10) 0.0022(9)
C5 0.0135(10) 0.0144(10) 0.0178(11) 0.0004(8) -0.0019(9) -0.0009(8)
C6 0.0136(10) 0.0083(9) 0.0226(12) -0.0008(8) -0.0011(9) -0.0016(8)
C7 0.0208(11) 0.0121(10) 0.0199(12) 0.0019(8) -0.0008(9) -0.0001(8)
C8 0.0138(10) 0.0135(10) 0.0250(13) 0.0013(9) -0.0041(9) 0.0027(8)
C9 0.0133(10) 0.0130(10) 0.0227(12) -0.0044(9) -0.0008(9) 0.0005(8)
C10 0.0137(9) 0.0099(9) 0.0206(11) -0.0024(9) -0.0023(8) -0.0016(8)
C11 0.0135(10) 0.0088(9) 0.0202(12) -0.0007(8) -0.0030(9) -0.0008(8)
C12 0.0223(11) 0.0238(12) 0.0171(11) -0.0024(9) 0.0007(9) 0.0033(9)
C13 0.0206(11) 0.0102(10) 0.0213(11) -0.0025(9) -0.0058(9) 0.0017(8)
S2 0.0136(3) 0.0188(3) 0.0122(4) 0.0009(3) 0.0006(3) -0.0025(2)
C14 0.0156(11) 0.0084(10) 0.0143(13) 0.0000(10) 0.0007(11) -0.0022(8)
N6 0.0150(11) 0.0241(11) 0.0107(12) 0.0012(11) 0.0034(8) 0.0018(11)
C15 0.0147(10) 0.0272(12) 0.0181(11) 0.0009(9) 0.0014(9) 0.0001(9)
C16 0.0214(12) 0.0280(13) 0.0176(12) 0.0009(10) -0.0005(10) 0.0046(10)
N4 0.0110(9) 0.0122(9) 0.0157(10) -0.0005(8) 0.0036(8) -0.0007(8)
N5 0.0100(10) 0.0163(10) 0.0155(10) -0.0005(8) 0.0040(8) -0.0005(8)
Zn1C 0.01317(14) 0.01296(14) 0.0126(2) -0.00077(16) 0.00323(15) -0.00114(11)
S2B 0.0136(3) 0.0188(3) 0.0122(4) 0.0009(3) 0.0006(3) -0.0025(2)
C14B 0.0156(11) 0.0084(10) 0.0143(13) 0.0000(10) 0.0007(11) -0.0022(8)
N4B 0.0110(9) 0.0122(9) 0.0157(10) -0.0005(8) 0.0036(8) -0.0007(8)
N5B 0.0100(10) 0.0163(10) 0.0155(10) -0.0005(8) 0.0040(8) -0.0005(8)
N6B 0.0150(11) 0.0241(11) 0.0107(12) 0.0012(11) 0.0034(8) 0.0018(11)

loop_
_atom_type_symbol
_atom_type_description
_atom_type_scat_dispersion_real
_atom_type_scat_dispersion_imag
_atom_type_scat_source
C C 0.0033 0.0016 'International Tables Vol C Tables 4.2.6.8 and 6.1.1.4'
H H 0 0 'International Tables Vol C Tables 4.2.6.8 and 6.1.1.4'
N N 0.0061 0.0033 'International Tables Vol C Tables 4.2.6.8 and 6.1.1.4'
S S 0.1246 0.1234 'International Tables Vol C Tables 4.2.6.8 and 6.1.1.4'
Zn Zn 0.2839 1.4301 'International Tables Vol C Tables 4.2.6.8 and 6.1.1.4'

loop_
_geom_angle_atom_site_label_1
_geom_angle_atom_site_label_2
_geom_angle_atom_site_label_3
_geom_angle
_geom_angle_site_symmetry_1
_geom_angle_site_symmetry_3
N3 Zn1 N4 119.71(7) . 3_665
N3 Zn1 S2 121.51(5) . 3_665
N4 Zn1 S2 87.22(6) 3_665 3_665
N3 Zn1 S1 85.72(5) . .
N4 Zn1 S1 118.97(6) 3_665 .
S2 Zn1 S1 127.75(3) 3_665 .
C2 C1 H1A 109.5 . .
C2 C1 H1B 109.5 . .
H1A C1 H1B 109.5 . .
C2 C1 H1C 109.5 . .
H1A C1 H1C 109.5 . .
H1B C1 H1C 109.5 . .
N1 C2 C1 113.93(18) . .
N1 C2 H2A 108.8 . .
C1 C2 H2A 108.8 . .
N1 C2 H2B 108.8 . .
C1 C2 H2B 108.8 . .
H2A C2 H2B 107.7 . .
C3 N1 C2 123.30(18) . .
C3 N1 H1N 119.8(16) . .
C2 N1 H1N 116.5(16) . .
N2 C3 N1 116.97(19) . .
N2 C3 S1 127.27(16) . .
N1 C3 S1 115.75(16) . .
C3 S1 Zn1C 93.62(14) . .
C3 S1 Zn1 92.45(7) . .
C3 N2 N3 114.45(17) . .
C5 N3 N2 116.46(17) . .
C5 N3 Zn1 124.86(14) . .
N2 N3 Zn1 118.02(12) . .
C5 N3 Zn1C 124.4(2) . .
N2 N3 Zn1C 114.65(18) . .
C5 C4 H4A 109.5 . .
C5 C4 H4B 109.5 . .
H4A C4 H4B 109.5 . .
C5 C4 H4C 109.5 . .
H4A C4 H4C 109.5 . .
H4B C4 H4C 109.5 . .
N3 C5 C6 117.10(19) . .
N3 C5 C4 123.98(19) . .
C6 C5 C4 118.87(18) . .
C11 C6 C7 120.0(2) . .
C11 C6 C5 119.44(18) . .
C7 C6 C5 120.5(2) . .
C8 C7 C6 119.2(2) . .
C8 C7 H7 120.4 . .
C6 C7 H7 120.4 . .
C7 C8 C9 120.56(19) . .
C7 C8 H8 119.7 . .
C9 C8 H8 119.7 . .
C8 C9 C10 121.3(2) . .
C8 C9 H10 119.4 . .
C10 C9 H10 119.4 . .
C9 C10 C11 117.6(2) . .
C9 C10 C13 118.83(19) . .
C11 C10 C13 123.57(19) . .
C6 C11 C10 121.23(19) . .
C6 C11 H11 119.4 . .
C10 C11 H11 119.4 . .
C13 C12 H12A 109.5 . .
C13 C12 H12B 109.5 . .
H12A C12 H12B 109.5 . .
C13 C12 H12C 109.5 . .
H12A C12 H12C 109.5 . .
H12B C12 H12C 109.5 . .
N4 C13 C10 127.5(2) . .
N4 C13 C12 115.3(2) . .
C10 C13 C12 117.21(18) . .
C10 C13 N4B 93.7(8) . .
C12 C13 N4B 149.1(8) . .
C14 S2 Zn1 92.70(8) . 3_665
N5 C14 N6 113.5(2) . .
N5 C14 S2 128.40(19) . .
N6 C14 S2 118.10(18) . .
C14 N6 C15 126.1(2) . .
C14 N6 H6N 116.3(19) . .
C15 N6 H6N 116.3(19) . .
N6 C15 C16 113.1(2) . .
C16 C15 N6B 110.7(13) . .
N6 C15 H15A 109 . .
C16 C15 H15A 109 . .
N6B C15 H15A 95.9 . .
N6 C15 H15B 109 . .
C16 C15 H15B 109 . .
N6B C15 H15B 123.1 . .
H15A C15 H15B 107.8 . .
C15 C16 H16A 109.5 . .
C15 C16 H16B 109.5 . .
H16A C16 H16B 109.5 . .
C15 C16 H16C 109.5 . .
H16A C16 H16C 109.5 . .
H16B C16 H16C 109.5 . .
C13 N4 N5 117.2(2) . .
C13 N4 Zn1 127.04(16) . 3_665
N5 N4 Zn1 115.53(14) . 3_665
C14 N5 N4 115.10(19) . .
N5B Zn1C N3 118.9(6) 3_665 .
N5B Zn1C S1 121.8(6) 3_665 .
N3 Zn1C S1 89.76(19) . .
N5B Zn1C S2B 71.6(6) 3_665 3_665
N3 Zn1C S2B 123.4(3) . 3_665
S1 Zn1C S2B 134.7(3) . 3_665
C14B S2B Zn1C 77.7(9) . 3_665
N6B C14B N5B 124(2) . .
N6B C14B S2B 122(2) . .
N5B C14B S2B 113.1(16) . .
N5B N4B C13 105.1(18) . .
N4B N5B C14B 114(2) . .
N4B N5B Zn1C 148.5(18) . 3_665
C14B N5B Zn1C 97.7(15) . 3_665
C14B N6B C15 126(2) . .
C14B N6B H66N 116.9 . .
C15 N6B H66N 116.9 . .
C14B N6B H6N 146(3) . .
C15 N6B H6N 86.6(17) . .

loop_
_geom_bond_atom_site_label_1
_geom_bond_atom_site_label_2
_geom_bond_distance
_geom_bond_site_symmetry_2
Zn1 N3 2.0477(17) .
Zn1 N4 2.067(2) 3_665
Zn1 S2 2.2763(7) 3_665
Zn1 S1 2.3100(7) .
C1 C2 1.523(3) .
C1 H1A 0.96 .
C1 H1B 0.96 .
C1 H1C 0.96 .
C2 N1 1.457(3) .
C2 H2A 0.97 .
C2 H2B 0.97 .
N1 C3 1.345(3) .
N1 H1N 0.84(2) .
C3 N2 1.320(3) .
C3 S1 1.766(2) .
S1 Zn1C 2.157(5) .
N2 N3 1.390(2) .
N3 C5 1.296(3) .
N3 Zn1C 2.051(5) .
C4 C5 1.494(3) .
C4 H4A 0.96 .
C4 H4B 0.96 .
C4 H4C 0.96 .
C5 C6 1.481(3) .
C6 C11 1.388(3) .
C6 C7 1.398(3) .
C7 C8 1.382(3) .
C7 H7 0.93 .
C8 C9 1.387(3) .
C8 H8 0.93 .
C9 C10 1.396(3) .
C9 H10 0.93 .
C10 C11 1.403(3) .
C10 C13 1.490(3) .
C11 H11 0.93 .
C12 C13 1.504(3) .
C12 H12A 0.96 .
C12 H12B 0.96 .
C12 H12C 0.96 .
C13 N4 1.295(3) .
C13 N4B 1.60(2) .
S2 C14 1.741(3) .
S2 Zn1 2.2763(7) 3_665
C14 N5 1.326(3) .
C14 N6 1.351(3) .
N6 C15 1.449(3) .
N6 H6N 0.826(17) .
C15 C16 1.517(3) .
C15 N6B 1.616(18) .
C15 H15A 0.97 .
C15 H15B 0.97 .
C16 H16A 0.96 .
C16 H16B 0.96 .
C16 H16C 0.96 .
N4 N5 1.389(3) .
N4 Zn1 2.067(2) 3_665
Zn1C N5B 2.01(2) 3_665
Zn1C S2B 2.392(8) 3_665
S2B C14B 1.69(3) .
S2B Zn1C 2.392(8) 3_665
C14B N6B 1.340(18) .
C14B N5B 1.42(3) .
N4B N5B 1.30(3) .
N5B Zn1C 2.01(2) 3_665
N6B H66N 0.86 .
N6B H6N 1.21(3) .

loop_
_geom_hbond_atom_site_label_D
_geom_hbond_atom_site_label_H
_geom_hbond_atom_site_label_A
_geom_hbond_distance_DH
_geom_hbond_distance_HA
_geom_hbond_distance_DA
_geom_hbond_angle_DHA
_geom_hbond_site_symmetry_A
N1 H1N N5 0.84(2) 2.30(2) 3.051(3) 149(2) 2_644

loop_
_geom_torsion_atom_site_label_1
_geom_torsion_atom_site_label_2
_geom_torsion_atom_site_label_3
_geom_torsion_atom_site_label_4
_geom_torsion
_geom_torsion_site_symmetry_1
_geom_torsion_site_symmetry_4
C1 C2 N1 C3 -80.8(3) . .
C2 N1 C3 N2 0.2(3) . .
C2 N1 C3 S1 179.90(16) . .
N2 C3 S1 Zn1C -1.6(3) . .
N1 C3 S1 Zn1C 178.8(2) . .
N2 C3 S1 Zn1 -12.5(2) . .
N1 C3 S1 Zn1 167.78(16) . .
N3 Zn1 S1 C3 10.87(9) . .
N4 Zn1 S1 C3 -110.90(9) 3_665 .
S2 Zn1 S1 C3 138.09(7) 3_665 .
N3 Zn1 S1 Zn1C -85.5(7) . .
N4 Zn1 S1 Zn1C 152.8(7) 3_665 .
S2 Zn1 S1 Zn1C 41.8(7) 3_665 .
N1 C3 N2 N3 -175.31(17) . .
S1 C3 N2 N3 5.0(3) . .
C3 N2 N3 C5 -163.17(19) . .
C3 N2 N3 Zn1 8.0(2) . .
C3 N2 N3 Zn1C -5.8(3) . .
N4 Zn1 N3 C5 -81.20(19) 3_665 .
S2 Zn1 N3 C5 25.3(2) 3_665 .
S1 Zn1 N3 C5 157.71(18) . .
N4 Zn1 N3 N2 108.48(14) 3_665 .
S2 Zn1 N3 N2 -145.01(12) 3_665 .
S1 Zn1 N3 N2 -12.61(13) . .
N4 Zn1 N3 Zn1C -173.7(7) 3_665 .
S2 Zn1 N3 Zn1C -67.2(6) 3_665 .
S1 Zn1 N3 Zn1C 65.2(6) . .
N2 N3 C5 C6 -172.07(17) . .
Zn1 N3 C5 C6 17.5(3) . .
Zn1C N3 C5 C6 33.0(3) . .
N2 N3 C5 C4 5.2(3) . .
Zn1 N3 C5 C4 -165.23(16) . .
Zn1C N3 C5 C4 -149.7(3) . .
N3 C5 C6 C11 51.4(3) . .
C4 C5 C6 C11 -126.0(2) . .
N3 C5 C6 C7 -129.5(2) . .
C4 C5 C6 C7 53.1(3) . .
C11 C6 C7 C8 -3.3(3) . .
C5 C6 C7 C8 177.61(19) . .
C6 C7 C8 C9 1.5(3) . .
C7 C8 C9 C10 1.5(3) . .
C8 C9 C10 C11 -2.7(3) . .
C8 C9 C10 C13 178.64(19) . .
C7 C6 C11 C10 2.2(3) . .
C5 C6 C11 C10 -178.75(18) . .
C9 C10 C11 C6 0.8(3) . .
C13 C10 C11 C6 179.44(19) . .
C9 C10 C13 N4 -150.7(2) . .
C11 C10 C13 N4 30.7(3) . .
C9 C10 C13 C12 29.6(3) . .
C11 C10 C13 C12 -149.1(2) . .
C9 C10 C13 N4B -149.6(8) . .
C11 C10 C13 N4B 31.8(8) . .
Zn1 S2 C14 N5 -4.6(2) 3_665 .
Zn1 S2 C14 N6 174.6(2) 3_665 .
N5 C14 N6 C15 177.9(2) . .
S2 C14 N6 C15 -1.4(4) . .
C14 N6 C15 C16 85.9(3) . .
C14 N6 C15 N6B 1(5) . .
C10 C13 N4 N5 0.7(3) . .
C12 C13 N4 N5 -179.56(18) . .
N4B C13 N4 N5 -1.3(14) . .
C10 C13 N4 Zn1 175.28(15) . 3_665
C12 C13 N4 Zn1 -5.0(3) . 3_665
N4B C13 N4 Zn1 173.3(14) . 3_665
N6 C14 N5 N4 178.2(2) . .
S2 C14 N5 N4 -2.6(3) . .
C13 N4 N5 C14 -175.1(2) . .
Zn1 N4 N5 C14 9.6(2) 3_665 .
C5 N3 Zn1C N5B -73.7(7) . 3_665
N2 N3 Zn1C N5B 131.0(7) . 3_665
Zn1 N3 Zn1C N5B 22.7(8) . 3_665
C5 N3 Zn1C S1 159.47(18) . .
N2 N3 Zn1C S1 4.1(3) . .
Zn1 N3 Zn1C S1 -104.2(7) . .
C5 N3 Zn1C S2B 12.4(4) . 3_665
N2 N3 Zn1C S2B -143.0(3) . 3_665
Zn1 N3 Zn1C S2B 108.7(8) . 3_665
C3 S1 Zn1C N5B -125.9(7) . 3_665
Zn1 S1 Zn1C N5B -41.6(8) . 3_665
C3 S1 Zn1C N3 -1.36(19) . .
Zn1 S1 Zn1C N3 82.9(7) . .
C3 S1 Zn1C S2B 139.0(4) . 3_665
Zn1 S1 Zn1C S2B -136.8(9) . 3_665
Zn1C S2B C14B N6B 173(3) 3_665 .
Zn1C S2B C14B N5B -1.0(16) 3_665 .
N4 C13 N4B N5B -4.2(9) . .
C10 C13 N4B N5B 177.3(14) . .
C12 C13 N4B N5B -1(3) . .
C13 N4B N5B C14B 170.5(16) . .
C13 N4B N5B Zn1C -5(4) . 3_665
N6B C14B N5B N4B 9(4) . .
S2B C14B N5B N4B -176.4(17) . .
N6B C14B N5B Zn1C -173(3) . 3_665
S2B C14B N5B Zn1C 1.2(18) . 3_665
N5B C14B N6B C15 173(2) . .
S2B C14B N6B C15 0(5) . .
N6 C15 N6B C14B -177(8) . .
C16 C15 N6B C14B 81(3) . .
